data_4506325
loop_
_publ_author_name
'Gu, Jinzhong'
'Gao, Zhuqing'
'Tang, Yu'

_publ_section_title
;
 pH and Auxiliary Ligand Influence on the Structural Variations of
 5(2&#x2032;-Carboxylphenyl) Nicotate Coordination Polymers
;
_journal_issue 6
_journal_name_full 'Crystal Growth &amp; Design'
_journal_page_first 3312
_journal_paper_doi 10.1021/cg300442b
_journal_volume 12
_journal_year 2012
_chemical_formula_sum 'C13 H9 Cd N O5'
_chemical_formula_weight 371.61
_chemical_name_systematic
; 
 ? 
;
_space_group_IT_number 14
_symmetry_cell_setting monoclinic
_symmetry_space_group_name_Hall '-P 2ybc'
_symmetry_space_group_name_H-M 'P 1 21/c 1'
_atom_sites_solution_hydrogens geom
_atom_sites_solution_primary direct
_atom_sites_solution_secondary difmap
_audit_creation_method SHELXL-97
_cell_angle_alpha 90.00
_cell_angle_beta 114.342(5)
_cell_angle_gamma 90.00
_cell_formula_units_Z 4
_cell_length_a 12.103(8)
_cell_length_b 10.228(7)
_cell_length_c 11.123(7)
_cell_measurement_temperature 296(2)
_cell_volume 1254.5(14)
_computing_cell_refinement 'Bruker SAINT'
_computing_data_collection 'Bruker APEX2'
_computing_data_reduction 'Bruker SAINT'
_computing_molecular_graphics 'Bruker SHELXTL'
_computing_publication_material 'Bruker SHELXTL'
_computing_structure_refinement 'SHELXL-97 (Sheldrick, 2008)'
_computing_structure_solution 'SHELXS-97 (Sheldrick, 2008)'
_diffrn_ambient_temperature 296(2)
_diffrn_measured_fraction_theta_full 0.997
_diffrn_measured_fraction_theta_max 0.997
_diffrn_measurement_device_type 'Bruker APEX-II CCD'
_diffrn_measurement_method '\f and \w scans'
_diffrn_radiation_monochromator graphite
_diffrn_radiation_source 'fine-focus sealed tube'
_diffrn_radiation_type MoK\a
_diffrn_radiation_wavelength 0.71073
_diffrn_reflns_av_R_equivalents 0.0207
_diffrn_reflns_av_sigmaI/netI 0.0194
_diffrn_reflns_limit_h_max 14
_diffrn_reflns_limit_h_min -14
_diffrn_reflns_limit_k_max 10
_diffrn_reflns_limit_k_min -12
_diffrn_reflns_limit_l_max 13
_diffrn_reflns_limit_l_min -13
_diffrn_reflns_number 8702
_diffrn_reflns_theta_full 25.50
_diffrn_reflns_theta_max 25.50
_diffrn_reflns_theta_min 2.72
_exptl_absorpt_coefficient_mu 1.759
_exptl_absorpt_correction_T_max 0.8437
_exptl_absorpt_correction_T_min 0.7089
_exptl_absorpt_correction_type multi-scan
_exptl_absorpt_process_details SADABS
_exptl_crystal_colour colourless
_exptl_crystal_density_diffrn 1.967
_exptl_crystal_density_method 'not measured'
_exptl_crystal_description block
_exptl_crystal_F_000 728
_exptl_crystal_size_max 0.21
_exptl_crystal_size_mid 0.16
_exptl_crystal_size_min 0.10
_refine_diff_density_max 0.294
_refine_diff_density_min -0.495
_refine_diff_density_rms 0.071
_refine_ls_extinction_method none
_refine_ls_goodness_of_fit_ref 1.075
_refine_ls_hydrogen_treatment mixed
_refine_ls_matrix_type full
_refine_ls_number_parameters 189
_refine_ls_number_reflns 2330
_refine_ls_number_restraints 4
_refine_ls_restrained_S_all 1.080
_refine_ls_R_factor_all 0.0221
_refine_ls_R_factor_gt 0.0185
_refine_ls_shift/su_max 0.004
_refine_ls_shift/su_mean 0.000
_refine_ls_structure_factor_coef Fsqd
_refine_ls_weighting_details 'calc w=1/[\s^2^(Fo^2^)+(0.0233P)^2^+0.6887P] where P=(Fo^2^+2Fc^2^)/3'
_refine_ls_weighting_scheme calc
_refine_ls_wR_factor_gt 0.0446
_refine_ls_wR_factor_ref 0.0472
_reflns_number_gt 2102
_reflns_number_total 2330
_reflns_threshold_expression >2sigma(I)
_cod_data_source_file cg300442b_si_002.cif
_cod_data_source_block p21c_(Compound_2)
_cod_depositor_comments
;
The following automatic conversions were performed:

'_symmetry_cell_setting' value 'Monoclinic' changed to 'monoclinic'
according to /home/saulius/struct/CIF-dictionaries/cif_core.dic
dictionary named 'cif_core.dic' version 2.4.1 from 2010-06-29.

Automatic conversion script
Id: cif_fix_values 1891 2012-01-12 08:04:46Z andrius 
;
_cod_original_cell_volume 1254.6(14)
_cod_original_sg_symbol_H-M P2(1)/c
_cod_database_code 4506325

loop_
_symmetry_equiv_pos_as_xyz
'x, y, z'
'-x, y+1/2, -z+1/2'
'-x, -y, -z'
'x, -y-1/2, z-1/2'

loop_
_atom_site_label
_atom_site_type_symbol
_atom_site_fract_x
_atom_site_fract_y
_atom_site_fract_z
_atom_site_U_iso_or_equiv
_atom_site_adp_type
_atom_site_occupancy
_atom_site_symmetry_multiplicity
_atom_site_calc_flag
_atom_site_refinement_flags
O4 O 0.95257(16) 0.86346(16) 0.97198(17) 0.0292(4) Uani 1 1 d .
C11 C 0.8910(2) 0.7866(2) 1.0084(2) 0.0227(5) Uani 1 1 d .
O3 O 0.85823(19) 0.81640(18) 1.09707(18) 0.0408(5) Uani 1 1 d .
C12 C 0.9132(2) 0.6062(2) 0.8695(2) 0.0222(5) Uani 1 1 d .
H12 H 0.9753 0.6547 0.8626 0.027 Uiso 1 1 calc R
C10 C 0.8550(2) 0.6570(2) 0.9428(2) 0.0214(5) Uani 1 1 d .
C9 C 0.7612(2) 0.5859(2) 0.9518(2) 0.0241(5) Uani 1 1 d .
H9 H 0.7199 0.6183 0.9998 0.029 Uiso 1 1 calc R
C13 C 0.7946(2) 0.4230(2) 0.8187(2) 0.0228(5) Uani 1 1 d .
H13 H 0.7745 0.3422 0.7769 0.027 Uiso 1 1 calc R
C8 C 0.7295(2) 0.4663(2) 0.8887(2) 0.0218(5) Uani 1 1 d .
N1 N 0.88488(19) 0.49132(19) 0.80810(19) 0.0231(4) Uani 1 1 d .
Cd1 Cd 0.943540(15) 0.029278(16) 1.132795(15) 0.02031(7) Uani 1 1 d U
O2 O 0.83472(15) 0.23745(17) 1.09855(16) 0.0280(4) Uani 1 1 d .
O5 O 1.13666(17) -0.04360(18) 1.25177(18) 0.0308(4) Uani 1 1 d D
C1 C 0.7542(2) 0.1925(2) 0.9935(2) 0.0228(5) Uani 1 1 d .
O1 O 0.76802(16) 0.08646(18) 0.94565(18) 0.0344(4) Uani 1 1 d U
C7 C 0.6240(2) 0.3902(2) 0.8878(2) 0.0226(5) Uani 1 1 d .
C2 C 0.6354(2) 0.2609(2) 0.9302(2) 0.0220(5) Uani 1 1 d .
C3 C 0.5332(2) 0.1916(3) 0.9213(3) 0.0317(6) Uani 1 1 d .
H3 H 0.5412 0.1052 0.9495 0.038 Uiso 1 1 calc R
C6 C 0.5092(3) 0.4461(3) 0.8368(3) 0.0367(6) Uani 1 1 d .
H6 H 0.4998 0.5323 0.8078 0.044 Uiso 1 1 calc R
C4 C 0.4208(2) 0.2494(3) 0.8713(3) 0.0395(7) Uani 1 1 d .
H4 H 0.3531 0.2028 0.8666 0.047 Uiso 1 1 calc R
C5 C 0.4092(2) 0.3761(3) 0.8285(3) 0.0440(7) Uani 1 1 d .
H5 H 0.3331 0.4153 0.7935 0.053 Uiso 1 1 calc R
H1W H 1.148(3) -0.110(3) 1.304(3) 0.062(11) Uiso 1 1 d D
H2W H 1.166(3) -0.060(3) 1.193(3) 0.072(12) Uiso 1 1 d D

loop_
_atom_site_aniso_label
_atom_site_aniso_U_11
_atom_site_aniso_U_22
_atom_site_aniso_U_33
_atom_site_aniso_U_23
_atom_site_aniso_U_13
_atom_site_aniso_U_12
O4 0.0384(10) 0.0189(9) 0.0389(10) -0.0013(7) 0.0245(8) -0.0061(8)
C11 0.0258(13) 0.0203(12) 0.0233(12) 0.0005(10) 0.0114(10) -0.0005(10)
O3 0.0647(14) 0.0309(11) 0.0434(11) -0.0155(9) 0.0388(11) -0.0178(10)
C12 0.0262(13) 0.0209(12) 0.0211(11) 0.0005(10) 0.0112(10) -0.0033(10)
C10 0.0273(13) 0.0193(12) 0.0184(11) 0.0009(9) 0.0103(10) -0.0013(10)
C9 0.0304(13) 0.0208(12) 0.0257(12) 0.0002(10) 0.0163(11) 0.0006(10)
C13 0.0302(13) 0.0165(11) 0.0236(12) -0.0008(10) 0.0130(10) -0.0032(10)
C8 0.0257(13) 0.0171(12) 0.0241(12) 0.0038(10) 0.0117(10) 0.0009(10)
N1 0.0296(11) 0.0202(10) 0.0240(10) -0.0020(8) 0.0157(9) -0.0031(8)
Cd1 0.02546(11) 0.01759(11) 0.02173(10) 0.00090(7) 0.01362(8) 0.00059(7)
O2 0.0250(9) 0.0296(10) 0.0270(9) 0.0008(7) 0.0083(7) 0.0013(7)
O5 0.0296(10) 0.0344(11) 0.0281(9) 0.0041(8) 0.0114(8) 0.0021(8)
C1 0.0243(12) 0.0196(12) 0.0291(12) 0.0036(10) 0.0154(10) -0.0030(10)
O1 0.0310(10) 0.0252(10) 0.0437(10) -0.0065(8) 0.0122(8) 0.0035(8)
C7 0.0256(13) 0.0204(13) 0.0253(12) -0.0005(10) 0.0141(10) -0.0012(10)
C2 0.0227(12) 0.0210(12) 0.0239(12) -0.0022(9) 0.0111(10) -0.0029(10)
C3 0.0290(14) 0.0254(14) 0.0427(15) 0.0010(12) 0.0167(12) -0.0057(11)
C6 0.0338(15) 0.0304(15) 0.0473(16) 0.0122(12) 0.0182(13) 0.0096(12)
C4 0.0250(15) 0.0438(18) 0.0533(18) -0.0039(15) 0.0197(13) -0.0069(13)
C5 0.0230(15) 0.051(2) 0.0572(18) 0.0085(15) 0.0160(13) 0.0097(13)

loop_
_atom_type_symbol
_atom_type_description
_atom_type_scat_dispersion_real
_atom_type_scat_dispersion_imag
_atom_type_scat_source
C C 0.0033 0.0016 'International Tables Vol C Tables 4.2.6.8 and 6.1.1.4'
H H 0.0000 0.0000 'International Tables Vol C Tables 4.2.6.8 and 6.1.1.4'
N N 0.0061 0.0033 'International Tables Vol C Tables 4.2.6.8 and 6.1.1.4'
O O 0.0106 0.0060 'International Tables Vol C Tables 4.2.6.8 and 6.1.1.4'
Cd Cd -0.8075 1.2024 'International Tables Vol C Tables 4.2.6.8 and 6.1.1.4'

loop_
_geom_angle_atom_site_label_1
_geom_angle_atom_site_label_2
_geom_angle_atom_site_label_3
_geom_angle
_geom_angle_site_symmetry_1
_geom_angle_site_symmetry_3
C11 O4 Cd1 167.06(16) . 3_767
C11 O4 Cd1 89.26(14) . 1_565
Cd1 O4 Cd1 103.41(7) 3_767 1_565
O3 C11 O4 121.8(2) . .
O3 C11 C10 118.8(2) . .
O4 C11 C10 119.4(2) . .
C11 O3 Cd1 95.66(15) . 1_565
N1 C12 C10 123.4(2) . .
N1 C12 H12 118.3 . .
C10 C12 H12 118.3 . .
C12 C10 C9 118.5(2) . .
C12 C10 C11 120.5(2) . .
C9 C10 C11 121.0(2) . .
C8 C9 C10 119.4(2) . .
C8 C9 H9 120.3 . .
C10 C9 H9 120.3 . .
N1 C13 C8 123.6(2) . .
N1 C13 H13 118.2 . .
C8 C13 H13 118.2 . .
C9 C8 C13 117.7(2) . .
C9 C8 C7 121.5(2) . .
C13 C8 C7 120.7(2) . .
C12 N1 C13 117.4(2) . .
C12 N1 Cd1 113.84(14) . 4_565
C13 N1 Cd1 124.27(15) . 4_565
O5 Cd1 O4 78.92(8) . 3_767
O5 Cd1 N1 94.43(8) . 4_566
O4 Cd1 N1 151.15(7) 3_767 4_566
O5 Cd1 O1 158.13(6) . .
O4 Cd1 O1 85.21(8) 3_767 .
N1 Cd1 O1 106.60(8) 4_566 .
O5 Cd1 O3 93.92(8) . 1_545
O4 Cd1 O3 129.82(6) 3_767 1_545
N1 Cd1 O3 78.27(7) 4_566 1_545
O1 Cd1 O3 84.73(8) . 1_545
O5 Cd1 O2 136.87(6) . .
O4 Cd1 O2 83.02(7) 3_767 .
N1 Cd1 O2 83.09(6) 4_566 .
O1 Cd1 O2 54.21(6) . .
O3 Cd1 O2 127.07(8) 1_545 .
O5 Cd1 O4 81.78(7) . 1_545
O4 Cd1 O4 76.59(7) 3_767 1_545
N1 Cd1 O4 130.69(7) 4_566 1_545
O1 Cd1 O4 79.95(7) . 1_545
O3 Cd1 O4 53.26(6) 1_545 1_545
O2 Cd1 O4 131.13(6) . 1_545
C1 O2 Cd1 89.32(14) . .
Cd1 O5 H1W 119(2) . .
Cd1 O5 H2W 105(2) . .
H1W O5 H2W 110(2) . .
O1 C1 O2 121.5(2) . .
O1 C1 C2 118.6(2) . .
O2 C1 C2 119.6(2) . .
C1 O1 Cd1 93.98(15) . .
C6 C7 C2 118.2(2) . .
C6 C7 C8 119.8(2) . .
C2 C7 C8 121.9(2) . .
C3 C2 C7 119.9(2) . .
C3 C2 C1 116.8(2) . .
C7 C2 C1 123.2(2) . .
C4 C3 C2 120.8(3) . .
C4 C3 H3 119.6 . .
C2 C3 H3 119.6 . .
C5 C6 C7 121.2(3) . .
C5 C6 H6 119.4 . .
C7 C6 H6 119.4 . .
C5 C4 C3 119.4(3) . .
C5 C4 H4 120.3 . .
C3 C4 H4 120.3 . .
C4 C5 C6 120.5(3) . .
C4 C5 H5 119.7 . .
C6 C5 H5 119.7 . .

loop_
_geom_bond_atom_site_label_1
_geom_bond_atom_site_label_2
_geom_bond_distance
_geom_bond_site_symmetry_2
O4 C11 1.259(3) .
O4 Cd1 2.3132(18) 3_767
O4 Cd1 2.500(2) 1_565
C11 O3 1.243(3) .
C11 C10 1.489(3) .
O3 Cd1 2.372(2) 1_565
C12 N1 1.331(3) .
C12 C10 1.379(3) .
C12 H12 0.9300 .
C10 C9 1.387(3) .
C9 C8 1.383(3) .
C9 H9 0.9300 .
C13 N1 1.343(3) .
C13 C8 1.388(3) .
C13 H13 0.9300 .
C8 C7 1.493(3) .
N1 Cd1 2.343(2) 4_565
Cd1 O5 2.285(2) .
Cd1 O4 2.3132(18) 3_767
Cd1 N1 2.343(2) 4_566
Cd1 O1 2.354(2) .
Cd1 O3 2.372(2) 1_545
Cd1 O2 2.450(2) .
Cd1 O4 2.500(2) 1_545
O2 C1 1.260(3) .
O5 H1W 0.863(17) .
O5 H2W 0.878(17) .
C1 O1 1.250(3) .
C1 C2 1.489(3) .
C7 C6 1.389(4) .
C7 C2 1.392(3) .
C2 C3 1.393(3) .
C3 C4 1.373(4) .
C3 H3 0.9300 .
C6 C5 1.377(4) .
C6 H6 0.9300 .
C4 C5 1.368(4) .
C4 H4 0.9300 .
C5 H5 0.9300 .

loop_
_geom_hbond_atom_site_label_D
_geom_hbond_atom_site_label_H
_geom_hbond_atom_site_label_A
_geom_hbond_distance_DH
_geom_hbond_distance_HA
_geom_hbond_distance_DA
_geom_hbond_angle_DHA
_geom_hbond_site_symmetry_A
O5 H1W O2 0.863(17) 1.866(18) 2.726(3) 174(3) 2_747
O5 H2W O1 0.878(17) 2.027(17) 2.904(3) 177(3) 3_757

loop_
_geom_torsion_atom_site_label_1
_geom_torsion_atom_site_label_2
_geom_torsion_atom_site_label_3
_geom_torsion_atom_site_label_4
_geom_torsion
_geom_torsion_site_symmetry_1
_geom_torsion_site_symmetry_4
Cd1 O4 C11 O3 -170.2(6) 3_767 .
Cd1 O4 C11 O3 -1.7(2) 1_565 .
Cd1 O4 C11 C10 9.1(9) 3_767 .
Cd1 O4 C11 C10 177.61(19) 1_565 .
O4 C11 O3 Cd1 1.8(3) . 1_565
C10 C11 O3 Cd1 -177.51(18) . 1_565
N1 C12 C10 C9 -0.9(4) . .
N1 C12 C10 C11 -179.7(2) . .
O3 C11 C10 C12 -163.5(2) . .
O4 C11 C10 C12 17.1(3) . .
O3 C11 C10 C9 17.7(3) . .
O4 C11 C10 C9 -161.6(2) . .
C12 C10 C9 C8 0.7(3) . .
C11 C10 C9 C8 179.5(2) . .
C10 C9 C8 C13 0.1(3) . .
C10 C9 C8 C7 -175.9(2) . .
N1 C13 C8 C9 -0.8(4) . .
N1 C13 C8 C7 175.2(2) . .
C10 C12 N1 C13 0.3(3) . .
C10 C12 N1 Cd1 157.67(18) . 4_565
C8 C13 N1 C12 0.6(3) . .
C8 C13 N1 Cd1 -154.23(18) . 4_565
O5 Cd1 O2 C1 160.05(13) . .
O4 Cd1 O2 C1 94.51(14) 3_767 .
N1 Cd1 O2 C1 -110.84(14) 4_566 .
O1 Cd1 O2 C1 5.40(12) . .
O3 Cd1 O2 C1 -41.23(15) 1_545 .
O4 Cd1 O2 C1 29.16(15) 1_545 .
Cd1 O2 C1 O1 -9.7(2) . .
Cd1 O2 C1 C2 165.15(18) . .
O2 C1 O1 Cd1 10.1(2) . .
C2 C1 O1 Cd1 -164.78(17) . .
O5 Cd1 O1 C1 -133.69(18) . .
O4 Cd1 O1 C1 -90.29(14) 3_767 .
N1 Cd1 O1 C1 62.85(15) 4_566 .
O3 Cd1 O1 C1 138.93(14) 1_545 .
O2 Cd1 O1 C1 -5.45(12) . .
O4 Cd1 O1 C1 -167.50(14) 1_545 .
C9 C8 C7 C6 57.7(3) . .
C13 C8 C7 C6 -118.1(3) . .
C9 C8 C7 C2 -125.8(3) . .
C13 C8 C7 C2 58.3(3) . .
C6 C7 C2 C3 -0.2(3) . .
C8 C7 C2 C3 -176.7(2) . .
C6 C7 C2 C1 -176.5(2) . .
C8 C7 C2 C1 7.1(3) . .
O1 C1 C2 C3 57.9(3) . .
O2 C1 C2 C3 -117.1(3) . .
O1 C1 C2 C7 -125.8(3) . .
O2 C1 C2 C7 59.2(3) . .
C7 C2 C3 C4 -0.2(4) . .
C1 C2 C3 C4 176.3(2) . .
C2 C7 C6 C5 0.1(4) . .
C8 C7 C6 C5 176.7(3) . .
C2 C3 C4 C5 0.8(4) . .
C3 C4 C5 C6 -0.9(4) . .
C7 C6 C5 C4 0.4(5) . .
